data_7128710
loop_
_publ_author_name
'Sharma, Deepti'
'Balasubramaniam, Selvakumar'
'Kumar, Sandeep'
'Jemmis, Eluvathingal D.'
'Venugopal, Ajay'

_publ_section_title
;
 Reversing Lewis acidity from bismuth to antimony.
;
_journal_issue 71
_journal_name_full 'Chemical communications (Cambridge, England)'
_journal_page_first 8889
_journal_page_last 8892
_journal_paper_doi 10.1039/d1cc03038h
_journal_volume 57
_journal_year 2021
_chemical_formula_moiety 'C24 H37 O P Sb, C F3 O3 S'
_chemical_formula_sum 'C29 H37 F3 O4 P S Sb'
_chemical_formula_weight 691.36
_space_group_crystal_system monoclinic
_space_group_IT_number 14
_space_group_name_Hall '-P 2yn'
_space_group_name_H-M_alt 'P 1 21/n 1'
_atom_sites_solution_hydrogens geom
_audit_creation_method SHELXL-2018/3
_audit_update_record
;
2021-05-29 deposited with the CCDC.	2021-07-30 downloaded from the CCDC.
;
_cell_angle_alpha 90
_cell_angle_beta 96.915(13)
_cell_angle_gamma 90
_cell_formula_units_Z 4
_cell_length_a 10.277(4)
_cell_length_b 15.806(6)
_cell_length_c 19.121(7)
_cell_measurement_reflns_used 2672
_cell_measurement_temperature 150(2)
_cell_measurement_theta_max 19.30
_cell_measurement_theta_min 2.38
_cell_volume 3083(2)
_computing_cell_refinement 'APEX3/SAINT (Bruker, 2016)'
_computing_data_collection 'APEX3 (Bruker, 2016)'
_computing_data_reduction 'SAINT/XPREP (Bruker, 2016)'
_computing_molecular_graphics 'ORTEP3- 2014.1(Farrugia, 1997) '
_computing_publication_material 'SHELXL-2018/3 (Sheldrick, 2018)'
_computing_structure_refinement 'SHELXL-2018/3 (Sheldrick, 2018)'
_computing_structure_solution 'SHELXT 2018/2 (Sheldrick, 2018)'
_diffrn_ambient_temperature 150(2)
_diffrn_detector_area_resol_mean 0
_diffrn_measured_fraction_theta_full 0.999
_diffrn_measured_fraction_theta_max 0.999
_diffrn_measurement_device_type 'Bruker KAPPA APEX-II CCD'
_diffrn_measurement_method '\f and \w scans'
_diffrn_radiation_type MoK\a
_diffrn_radiation_wavelength 0.71073
_diffrn_reflns_av_R_equivalents 0.1417
_diffrn_reflns_av_unetI/netI 0.1070
_diffrn_reflns_Laue_measured_fraction_full 0.999
_diffrn_reflns_Laue_measured_fraction_max 0.999
_diffrn_reflns_limit_h_max 12
_diffrn_reflns_limit_h_min -12
_diffrn_reflns_limit_k_max 18
_diffrn_reflns_limit_k_min -18
_diffrn_reflns_limit_l_max 22
_diffrn_reflns_limit_l_min -22
_diffrn_reflns_number 36134
_diffrn_reflns_point_group_measured_fraction_full 0.999
_diffrn_reflns_point_group_measured_fraction_max 0.999
_diffrn_reflns_theta_full 24.999
_diffrn_reflns_theta_max 24.999
_diffrn_reflns_theta_min 2.376
_diffrn_source 'sealed tube'
_exptl_absorpt_coefficient_mu 1.064
_exptl_absorpt_correction_T_max 0.954
_exptl_absorpt_correction_T_min 0.906
_exptl_absorpt_correction_type multi-scan
_exptl_absorpt_process_details 'SADABS (Bruker, 2016)'
_exptl_crystal_colour colourless
_exptl_crystal_density_diffrn 1.489
_exptl_crystal_density_meas 1.489
_exptl_crystal_density_method NONE
_exptl_crystal_description block
_exptl_crystal_F_000 1408
_exptl_crystal_size_max 0.095
_exptl_crystal_size_mid 0.055
_exptl_crystal_size_min 0.045
_refine_diff_density_max 0.586
_refine_diff_density_min -0.667
_refine_diff_density_rms 0.110
_refine_ls_extinction_method none
_refine_ls_goodness_of_fit_ref 1.015
_refine_ls_hydrogen_treatment constr
_refine_ls_matrix_type full
_refine_ls_number_parameters 353
_refine_ls_number_reflns 5433
_refine_ls_number_restraints 100
_refine_ls_restrained_S_all 1.016
_refine_ls_R_factor_all 0.1032
_refine_ls_R_factor_gt 0.0551
_refine_ls_shift/su_max 0.001
_refine_ls_shift/su_mean 0.000
_refine_ls_structure_factor_coef Fsqd
_refine_ls_weighting_details 'w=1/[\s^2^(Fo^2^)+(0.0365P)^2^+5.0003P] where P=(Fo^2^+2Fc^2^)/3'
_refine_ls_weighting_scheme calc
_refine_ls_wR_factor_gt 0.1094
_refine_ls_wR_factor_ref 0.1316
_reflns_Friedel_coverage 0.000
_reflns_number_gt 3449
_reflns_number_total 5433
_reflns_threshold_expression 'I > 2\s(I)'
_cod_data_source_file d1cc03038h2.cif
_cod_data_source_block 4-Sb
_cod_depositor_comments 'Adding full bibliography for 7128709--7128711.cif.'
_cod_original_sg_symbol_H-M 'P 21/n'
_cod_database_code 7128710
_shelx_shelxl_version_number 2018/3
_shelx_space_group_comment
;
The symmetry employed for this shelxl refinement is uniquely defined
by the following loop, which should always be used as a source of
symmetry information in preference to the above space-group names.
They are only intended as comments.
;
_shelx_estimated_absorpt_t_min 0.906
_shelx_estimated_absorpt_t_max 0.954

loop_
_space_group_symop_operation_xyz
'x, y, z'
'-x+1/2, y+1/2, -z+1/2'
'-x, -y, -z'
'x-1/2, -y-1/2, z-1/2'

loop_
_atom_site_label
_atom_site_type_symbol
_atom_site_fract_x
_atom_site_fract_y
_atom_site_fract_z
_atom_site_U_iso_or_equiv
_atom_site_adp_type
_atom_site_occupancy
_atom_site_site_symmetry_order
_atom_site_calc_flag
_atom_site_refinement_flags_posn
_atom_site_refinement_flags_adp
_atom_site_refinement_flags_occupancy
_atom_site_disorder_assembly
_atom_site_disorder_group
C1 C 0.2990(6) 0.4384(4) 0.3343(3) 0.0315(16) Uani 1 1 d . . . . .
C2 C 0.1796(7) 0.4794(4) 0.3180(4) 0.0390(18) Uani 1 1 d . . . . .
C3 C 0.1626(7) 0.5573(4) 0.3506(4) 0.048(2) Uani 1 1 d . . . . .
H3 H 0.080339 0.584990 0.341459 0.057 Uiso 1 1 calc R U . . .
C4 C 0.2603(8) 0.5954(4) 0.3955(4) 0.047(2) Uani 1 1 d . . . . .
C5 C 0.3804(8) 0.5547(4) 0.4078(4) 0.0438(19) Uani 1 1 d . . . . .
H5 H 0.449161 0.580537 0.438043 0.053 Uiso 1 1 calc R U . . .
C6 C 0.4030(7) 0.4774(4) 0.3770(4) 0.0387(18) Uani 1 1 d . . . . .
C7 C 0.0685(7) 0.4485(4) 0.2663(4) 0.054(2) Uani 1 1 d . . . . .
H7A H -0.004544 0.488696 0.264281 0.080 Uiso 1 1 calc R U . . .
H7B H 0.097834 0.443734 0.219530 0.080 Uiso 1 1 calc R U . . .
H7C H 0.039511 0.393018 0.281170 0.080 Uiso 1 1 calc R U . . .
C8 C 0.2357(9) 0.6803(5) 0.4289(4) 0.073(3) Uani 1 1 d . . . . .
H8A H 0.314798 0.698126 0.459097 0.109 Uiso 1 1 calc R U . . .
H8B H 0.213619 0.722523 0.391856 0.109 Uiso 1 1 calc R U . . .
H8C H 0.162849 0.674957 0.457310 0.109 Uiso 1 1 calc R U . . .
C9 C 0.5388(7) 0.4400(5) 0.3936(4) 0.051(2) Uani 1 1 d . . . . .
H9A H 0.542916 0.385744 0.369116 0.076 Uiso 1 1 calc R U . . .
H9B H 0.603618 0.478914 0.377961 0.076 Uiso 1 1 calc R U . . .
H9C H 0.557831 0.430959 0.444545 0.076 Uiso 1 1 calc R U . . .
C10 C 0.4327(6) 0.2450(4) 0.3685(4) 0.0371(17) Uani 1 1 d . . . . .
C11 C 0.5281(7) 0.1906(4) 0.3476(4) 0.047(2) Uani 1 1 d . . . . .
C12 C 0.5924(7) 0.1349(5) 0.3979(6) 0.066(3) Uani 1 1 d . . . . .
H12 H 0.656197 0.097055 0.383841 0.080 Uiso 1 1 calc R U . . .
C13 C 0.5658(9) 0.1336(5) 0.4672(6) 0.069(3) Uani 1 1 d . . . . .
C14 C 0.4747(8) 0.1888(5) 0.4862(5) 0.061(2) Uani 1 1 d . . . . .
H14 H 0.457665 0.189788 0.533948 0.074 Uiso 1 1 calc R U . . .
C15 C 0.4055(7) 0.2439(4) 0.4385(4) 0.0434(19) Uani 1 1 d . . . . .
C16 C 0.3087(8) 0.3015(5) 0.4674(4) 0.056(2) Uani 1 1 d . . . . .
H16A H 0.266117 0.337190 0.429478 0.084 Uiso 1 1 calc R U . . .
H16B H 0.242397 0.267488 0.487315 0.084 Uiso 1 1 calc R U . . .
H16C H 0.354498 0.337314 0.504343 0.084 Uiso 1 1 calc R U . . .
C17 C 0.5642(7) 0.1903(5) 0.2738(4) 0.056(2) Uani 1 1 d . . . . .
H17A H 0.632477 0.147855 0.269931 0.084 Uiso 1 1 calc R U . . .
H17B H 0.486659 0.176505 0.240735 0.084 Uiso 1 1 calc R U . . .
H17C H 0.596933 0.246280 0.262570 0.084 Uiso 1 1 calc R U . . .
C18 C 0.6412(9) 0.0748(6) 0.5200(5) 0.103(4) Uani 1 1 d . . . . .
H18A H 0.701702 0.040242 0.496166 0.155 Uiso 1 1 calc R U . . .
H18B H 0.691088 0.108273 0.557207 0.155 Uiso 1 1 calc R U . . .
H18C H 0.579743 0.037819 0.540869 0.155 Uiso 1 1 calc R U . . .
C21 C 0.1306(7) 0.1010(4) 0.2897(4) 0.0440(19) Uani 1 1 d D U . . .
H21A H 0.063212 0.060232 0.269476 0.053 Uiso 1 1 calc R U . . .
H21B H 0.193237 0.108979 0.254714 0.053 Uiso 1 1 calc R U . . .
C22 C 0.2041(8) 0.0624(5) 0.3563(4) 0.073(3) Uani 1 1 d D U . . .
H22A H 0.243631 0.008564 0.344609 0.110 Uiso 1 1 calc R U . . .
H22B H 0.273101 0.101333 0.376130 0.110 Uiso 1 1 calc R U . . .
H22C H 0.142790 0.052479 0.390924 0.110 Uiso 1 1 calc R U . . .
C25 C 0.6161(13) 0.3791(7) 0.1096(6) 0.094(4) Uani 1 1 d . . . . .
F1 F 0.5888(7) 0.2974(4) 0.1080(4) 0.120(2) Uani 1 1 d . . . . .
F2 F 0.5224(8) 0.4211(5) 0.0725(3) 0.146(3) Uani 1 1 d . . . . .
F3 F 0.7242(8) 0.3908(5) 0.0800(4) 0.159(3) Uani 1 1 d . . . . .
O2 O 0.1486(4) 0.2712(3) 0.3231(2) 0.0335(11) Uani 1 1 d . . . . .
O1 O 0.5169(5) 0.4007(3) 0.2246(3) 0.0541(14) Uani 1 1 d . . . . .
O3 O 0.7466(5) 0.3703(4) 0.2325(4) 0.087(2) Uani 1 1 d . . . . .
O4 O 0.6648(6) 0.5070(3) 0.1921(4) 0.082(2) Uani 1 1 d . . . . .
P1 P 0.05276(18) 0.19961(11) 0.30196(11) 0.0402(5) Uani 1 1 d D . . . .
S1 S 0.63922(19) 0.41938(12) 0.19973(13) 0.0537(6) Uani 1 1 d . . . . .
Sb Sb 0.31902(4) 0.31601(3) 0.28541(2) 0.03177(16) Uani 1 1 d . . . . .
C20 C -0.1323(10) 0.1646(6) 0.1802(5) 0.043(3) Uani 0.680(10) 1 d D U P A 1
H20A H -0.167284 0.183532 0.132801 0.065 Uiso 0.680(10) 1 calc R U P A 1
H20B H -0.094960 0.107781 0.177414 0.065 Uiso 0.680(10) 1 calc R U P A 1
H20C H -0.203069 0.163138 0.210212 0.065 Uiso 0.680(10) 1 calc R U P A 1
C23 C -0.0435(17) 0.1857(10) 0.3733(10) 0.097(6) Uani 0.680(10) 1 d D U P A 1
H23A H -0.110088 0.141268 0.360760 0.116 Uiso 0.680(10) 1 calc R U P A 1
H23B H 0.013842 0.166756 0.415695 0.116 Uiso 0.680(10) 1 calc R U P A 1
C24 C -0.1127(17) 0.2688(10) 0.3900(11) 0.115(7) Uani 0.680(10) 1 d D U P A 1
H24A H -0.164444 0.259246 0.429116 0.173 Uiso 0.680(10) 1 calc R U P A 1
H24B H -0.046854 0.312595 0.403207 0.173 Uiso 0.680(10) 1 calc R U P A 1
H24C H -0.170673 0.287130 0.348321 0.173 Uiso 0.680(10) 1 calc R U P A 1
C19 C -0.0253(12) 0.2259(8) 0.2115(6) 0.038(3) Uani 0.680(10) 1 d D U P A 1
H19A H -0.063961 0.283245 0.212423 0.046 Uiso 0.680(10) 1 calc R U P A 1
H19B H 0.043883 0.228023 0.179706 0.046 Uiso 0.680(10) 1 calc R U P A 1
C19' C -0.0860(19) 0.2132(16) 0.2433(10) 0.046(6) Uani 0.320(10) 1 d D U P A 2
H19C H -0.141105 0.161710 0.240581 0.056 Uiso 0.320(10) 1 calc R U P A 2
H19D H -0.138275 0.261642 0.257248 0.056 Uiso 0.320(10) 1 calc R U P A 2
C20' C -0.035(3) 0.230(2) 0.1733(12) 0.049(7) Uani 0.320(10) 1 d D U P A 2
H20D H -0.109177 0.238873 0.136730 0.074 Uiso 0.320(10) 1 calc R U P A 2
H20E H 0.019848 0.281191 0.177354 0.074 Uiso 0.320(10) 1 calc R U P A 2
H20F H 0.017038 0.181916 0.160797 0.074 Uiso 0.320(10) 1 calc R U P A 2
C24' C -0.053(3) 0.221(2) 0.4277(12) 0.077(9) Uani 0.320(10) 1 d D U P A 2
H24D H -0.134512 0.226307 0.449557 0.115 Uiso 0.320(10) 1 calc R U P A 2
H24E H -0.003661 0.171963 0.447432 0.115 Uiso 0.320(10) 1 calc R U P A 2
H24F H -0.000524 0.272403 0.437209 0.115 Uiso 0.320(10) 1 calc R U P A 2
C23' C -0.087(2) 0.210(3) 0.3479(12) 0.065(8) Uani 0.320(10) 1 d D U P A 2
H23C H -0.138927 0.259029 0.328763 0.078 Uiso 0.320(10) 1 calc R U P A 2
H23D H -0.142060 0.158711 0.338973 0.078 Uiso 0.320(10) 1 calc R U P A 2

loop_
_atom_site_aniso_label
_atom_site_aniso_U_11
_atom_site_aniso_U_22
_atom_site_aniso_U_33
_atom_site_aniso_U_23
_atom_site_aniso_U_13
_atom_site_aniso_U_12
C1 0.037(4) 0.028(3) 0.029(4) 0.000(3) 0.003(3) -0.002(3)
C2 0.042(4) 0.022(3) 0.052(5) 0.007(3) 0.003(4) -0.004(3)
C3 0.046(5) 0.040(4) 0.057(5) 0.001(4) 0.011(4) -0.003(4)
C4 0.059(5) 0.035(4) 0.050(5) -0.007(4) 0.015(4) -0.017(4)
C5 0.056(5) 0.043(4) 0.032(4) -0.005(4) 0.004(4) -0.018(4)
C6 0.039(4) 0.037(4) 0.039(4) 0.005(3) -0.002(3) -0.012(3)
C7 0.039(5) 0.037(4) 0.082(6) 0.000(4) -0.005(4) 0.006(4)
C8 0.103(8) 0.058(5) 0.063(6) -0.018(5) 0.033(5) -0.022(5)
C9 0.048(5) 0.052(5) 0.048(5) 0.009(4) -0.008(4) -0.022(4)
C10 0.030(4) 0.031(4) 0.049(5) 0.011(3) -0.003(3) 0.000(3)
C11 0.030(4) 0.034(4) 0.075(6) 0.015(4) -0.005(4) -0.008(4)
C12 0.030(5) 0.035(4) 0.127(9) 0.026(5) -0.015(5) -0.006(4)
C13 0.060(6) 0.046(5) 0.091(8) 0.027(5) -0.025(6) -0.013(5)
C14 0.062(6) 0.054(5) 0.061(6) 0.022(5) -0.021(5) -0.023(5)
C15 0.040(5) 0.041(4) 0.045(5) 0.013(4) -0.014(4) -0.007(4)
C16 0.063(6) 0.069(6) 0.036(5) 0.006(4) 0.007(4) -0.013(5)
C17 0.036(4) 0.039(4) 0.092(7) 0.003(5) 0.010(4) 0.008(4)
C18 0.090(8) 0.073(7) 0.131(10) 0.057(6) -0.052(7) -0.010(6)
C21 0.050(5) 0.037(4) 0.044(5) 0.009(4) 0.002(4) 0.002(3)
C22 0.082(7) 0.048(5) 0.081(7) 0.030(5) -0.027(5) -0.017(5)
C25 0.117(10) 0.074(7) 0.099(9) -0.003(7) 0.051(8) 0.031(7)
F1 0.153(6) 0.079(5) 0.129(6) -0.037(4) 0.026(5) 0.014(4)
F2 0.205(8) 0.157(7) 0.076(5) -0.004(4) 0.010(5) 0.093(6)
F3 0.196(8) 0.134(6) 0.178(7) 0.018(5) 0.146(7) 0.044(6)
O2 0.028(3) 0.030(2) 0.042(3) -0.002(2) 0.006(2) 0.001(2)
O1 0.039(3) 0.053(3) 0.073(4) 0.003(3) 0.019(3) -0.003(3)
O3 0.045(4) 0.052(4) 0.163(7) 0.026(4) 0.006(4) 0.011(3)
O4 0.086(5) 0.030(3) 0.137(6) 0.015(3) 0.048(4) -0.002(3)
P1 0.0286(10) 0.0321(10) 0.0616(14) -0.0170(9) 0.0127(9) -0.0042(8)
S1 0.0412(12) 0.0324(10) 0.0894(17) 0.0134(10) 0.0160(11) 0.0051(9)
Sb 0.0277(3) 0.0295(2) 0.0372(3) 0.0022(2) 0.00043(18) -0.0005(2)
C20 0.048(7) 0.040(6) 0.040(7) -0.011(5) -0.003(5) 0.006(5)
C23 0.095(10) 0.087(11) 0.125(12) -0.061(10) 0.078(10) -0.050(9)
C24 0.110(14) 0.112(13) 0.139(15) -0.074(12) 0.077(12) -0.030(10)
C19 0.040(7) 0.032(5) 0.043(8) 0.006(7) 0.004(7) 0.015(5)
C19' 0.044(7) 0.044(7) 0.050(7) -0.002(5) 0.004(5) 0.001(5)
C20' 0.049(14) 0.066(15) 0.031(15) -0.004(15) 0.001(14) 0.014(12)
C24' 0.072(17) 0.116(19) 0.042(15) 0.010(14) 0.007(13) -0.039(15)
C23' 0.064(9) 0.065(9) 0.066(9) -0.005(5) 0.013(5) -0.005(5)

loop_
_atom_type_symbol
_atom_type_description
_atom_type_scat_dispersion_real
_atom_type_scat_dispersion_imag
_atom_type_scat_source
C C 0.0033 0.0016 'International Tables Vol C Tables 4.2.6.8 and 6.1.1.4'
H H 0.0000 0.0000 'International Tables Vol C Tables 4.2.6.8 and 6.1.1.4'
F F 0.0171 0.0103 'International Tables Vol C Tables 4.2.6.8 and 6.1.1.4'
O O 0.0106 0.0060 'International Tables Vol C Tables 4.2.6.8 and 6.1.1.4'
P P 0.1023 0.0942 'International Tables Vol C Tables 4.2.6.8 and 6.1.1.4'
S S 0.1246 0.1234 'International Tables Vol C Tables 4.2.6.8 and 6.1.1.4'
Sb Sb -0.5866 1.5461 'International Tables Vol C Tables 4.2.6.8 and 6.1.1.4'

loop_
_geom_angle_atom_site_label_1
_geom_angle_atom_site_label_2
_geom_angle_atom_site_label_3
_geom_angle
_geom_angle_site_symmetry_1
_geom_angle_site_symmetry_3
_geom_angle_publ_flag
C2 C1 C6 120.9(6) . . ?
C2 C1 Sb 116.5(5) . . ?
C6 C1 Sb 122.5(5) . . ?
C1 C2 C3 117.6(6) . . ?
C1 C2 C7 125.3(6) . . ?
C3 C2 C7 117.0(6) . . ?
C4 C3 C2 122.8(7) . . ?
C4 C3 H3 118.6 . . ?
C2 C3 H3 118.6 . . ?
C3 C4 C5 118.0(7) . . ?
C3 C4 C8 120.2(8) . . ?
C5 C4 C8 121.9(7) . . ?
C4 C5 C6 121.9(7) . . ?
C4 C5 H5 119.1 . . ?
C6 C5 H5 119.1 . . ?
C5 C6 C1 118.5(7) . . ?
C5 C6 C9 116.9(6) . . ?
C1 C6 C9 124.5(6) . . ?
C2 C7 H7A 109.5 . . ?
C2 C7 H7B 109.5 . . ?
H7A C7 H7B 109.5 . . ?
C2 C7 H7C 109.5 . . ?
H7A C7 H7C 109.5 . . ?
H7B C7 H7C 109.5 . . ?
C4 C8 H8A 109.5 . . ?
C4 C8 H8B 109.5 . . ?
H8A C8 H8B 109.5 . . ?
C4 C8 H8C 109.5 . . ?
H8A C8 H8C 109.5 . . ?
H8B C8 H8C 109.5 . . ?
C6 C9 H9A 109.5 . . ?
C6 C9 H9B 109.5 . . ?
H9A C9 H9B 109.5 . . ?
C6 C9 H9C 109.5 . . ?
H9A C9 H9C 109.5 . . ?
H9B C9 H9C 109.5 . . ?
C11 C10 C15 119.5(6) . . ?
C11 C10 Sb 116.4(5) . . ?
C15 C10 Sb 123.7(5) . . ?
C10 C11 C12 118.5(8) . . ?
C10 C11 C17 122.1(6) . . ?
C12 C11 C17 119.4(8) . . ?
C13 C12 C11 122.1(9) . . ?
C13 C12 H12 118.9 . . ?
C11 C12 H12 118.9 . . ?
C14 C13 C12 117.9(8) . . ?
C14 C13 C18 121.9(10) . . ?
C12 C13 C18 120.2(10) . . ?
C13 C14 C15 122.6(9) . . ?
C13 C14 H14 118.7 . . ?
C15 C14 H14 118.7 . . ?
C14 C15 C10 119.2(8) . . ?
C14 C15 C16 116.6(8) . . ?
C10 C15 C16 124.2(6) . . ?
C15 C16 H16A 109.5 . . ?
C15 C16 H16B 109.5 . . ?
H16A C16 H16B 109.5 . . ?
C15 C16 H16C 109.5 . . ?
H16A C16 H16C 109.5 . . ?
H16B C16 H16C 109.5 . . ?
C11 C17 H17A 109.5 . . ?
C11 C17 H17B 109.5 . . ?
H17A C17 H17B 109.5 . . ?
C11 C17 H17C 109.5 . . ?
H17A C17 H17C 109.5 . . ?
H17B C17 H17C 109.5 . . ?
C13 C18 H18A 109.5 . . ?
C13 C18 H18B 109.5 . . ?
H18A C18 H18B 109.5 . . ?
C13 C18 H18C 109.5 . . ?
H18A C18 H18C 109.5 . . ?
H18B C18 H18C 109.5 . . ?
C22 C21 P1 115.1(6) . . ?
C22 C21 H21A 108.5 . . ?
P1 C21 H21A 108.5 . . ?
C22 C21 H21B 108.5 . . ?
P1 C21 H21B 108.5 . . ?
H21A C21 H21B 107.5 . . ?
C21 C22 H22A 109.5 . . ?
C21 C22 H22B 109.5 . . ?
H22A C22 H22B 109.5 . . ?
C21 C22 H22C 109.5 . . ?
H22A C22 H22C 109.5 . . ?
H22B C22 H22C 109.5 . . ?
F2 C25 F3 107.5(10) . . ?
F2 C25 F1 110.0(12) . . ?
F3 C25 F1 108.4(9) . . ?
F2 C25 S1 109.8(7) . . ?
F3 C25 S1 109.6(10) . . ?
F1 C25 S1 111.4(8) . . ?
P1 O2 Sb 134.5(3) . . ?
O2 P1 C19' 122.7(8) . . ?
O2 P1 C23' 109.6(12) . . ?
C19' P1 C23' 69.9(11) . . ?
O2 P1 C21 113.5(3) . . ?
C19' P1 C21 112.0(9) . . ?
C23' P1 C21 123.1(13) . . ?
O2 P1 C23 106.7(6) . . ?
C21 P1 C23 107.0(6) . . ?
O2 P1 C19 105.9(4) . . ?
C21 P1 C19 102.9(5) . . ?
C23 P1 C19 121.2(8) . . ?
O4 S1 O1 114.7(3) . . ?
O4 S1 O3 115.5(4) . . ?
O1 S1 O3 113.9(4) . . ?
O4 S1 C25 104.3(5) . . ?
O1 S1 C25 102.9(5) . . ?
O3 S1 C25 103.3(5) . . ?
O2 Sb C10 88.4(2) . . ?
O2 Sb C1 91.5(2) . . ?
C10 Sb C1 102.5(3) . . ?
C19 C20 H20A 109.5 . . ?
C19 C20 H20B 109.5 . . ?
H20A C20 H20B 109.5 . . ?
C19 C20 H20C 109.5 . . ?
H20A C20 H20C 109.5 . . ?
H20B C20 H20C 109.5 . . ?
C24 C23 P1 111.3(12) . . ?
C24 C23 H23A 109.4 . . ?
P1 C23 H23A 109.4 . . ?
C24 C23 H23B 109.4 . . ?
P1 C23 H23B 109.4 . . ?
H23A C23 H23B 108.0 . . ?
C23 C24 H24A 109.5 . . ?
C23 C24 H24B 109.5 . . ?
H24A C24 H24B 109.5 . . ?
C23 C24 H24C 109.5 . . ?
H24A C24 H24C 109.5 . . ?
H24B C24 H24C 109.5 . . ?
C20 C19 P1 115.4(8) . . ?
C20 C19 H19A 108.4 . . ?
P1 C19 H19A 108.4 . . ?
C20 C19 H19B 108.4 . . ?
P1 C19 H19B 108.4 . . ?
H19A C19 H19B 107.5 . . ?
C20' C19' P1 104.5(16) . . ?
C20' C19' H19C 110.8 . . ?
P1 C19' H19C 110.8 . . ?
C20' C19' H19D 110.8 . . ?
P1 C19' H19D 110.8 . . ?
H19C C19' H19D 108.9 . . ?
C19' C20' H20D 109.5 . . ?
C19' C20' H20E 109.5 . . ?
H20D C20' H20E 109.5 . . ?
C19' C20' H20F 109.5 . . ?
H20D C20' H20F 109.5 . . ?
H20E C20' H20F 109.5 . . ?
C23' C24' H24D 109.5 . . ?
C23' C24' H24E 109.5 . . ?
H24D C24' H24E 109.5 . . ?
C23' C24' H24F 109.5 . . ?
H24D C24' H24F 109.5 . . ?
H24E C24' H24F 109.5 . . ?
C24' C23' P1 114(2) . . ?
C24' C23' H23C 108.8 . . ?
P1 C23' H23C 108.8 . . ?
C24' C23' H23D 108.8 . . ?
P1 C23' H23D 108.8 . . ?
H23C C23' H23D 107.7 . . ?

loop_
_geom_bond_atom_site_label_1
_geom_bond_atom_site_label_2
_geom_bond_distance
_geom_bond_site_symmetry_2
_geom_bond_publ_flag
C1 C2 1.391(9) . ?
C1 C6 1.407(9) . ?
C1 Sb 2.169(6) . ?
C2 C3 1.400(9) . ?
C2 C7 1.500(9) . ?
C3 C4 1.378(10) . ?
C3 H3 0.9500 . ?
C4 C5 1.387(10) . ?
C4 C8 1.520(10) . ?
C5 C6 1.388(9) . ?
C5 H5 0.9500 . ?
C6 C9 1.514(9) . ?
C7 H7A 0.9800 . ?
C7 H7B 0.9800 . ?
C7 H7C 0.9800 . ?
C8 H8A 0.9800 . ?
C8 H8B 0.9800 . ?
C8 H8C 0.9800 . ?
C9 H9A 0.9800 . ?
C9 H9B 0.9800 . ?
C9 H9C 0.9800 . ?
C10 C11 1.398(10) . ?
C10 C15 1.401(10) . ?
C10 Sb 2.168(6) . ?
C11 C12 1.408(10) . ?
C11 C17 1.502(11) . ?
C12 C13 1.384(12) . ?
C12 H12 0.9500 . ?
C13 C14 1.361(12) . ?
C13 C18 1.516(11) . ?
C14 C15 1.393(10) . ?
C14 H14 0.9500 . ?
C15 C16 1.501(10) . ?
C16 H16A 0.9800 . ?
C16 H16B 0.9800 . ?
C16 H16C 0.9800 . ?
C17 H17A 0.9800 . ?
C17 H17B 0.9800 . ?
C17 H17C 0.9800 . ?
C18 H18A 0.9800 . ?
C18 H18B 0.9800 . ?
C18 H18C 0.9800 . ?
C21 C22 1.528(8) . ?
C21 P1 1.780(6) . ?
C21 H21A 0.9900 . ?
C21 H21B 0.9900 . ?
C22 H22A 0.9800 . ?
C22 H22B 0.9800 . ?
C22 H22C 0.9800 . ?
C25 F2 1.306(12) . ?
C25 F3 1.318(12) . ?
C25 F1 1.322(12) . ?
C25 S1 1.826(12) . ?
O2 P1 1.522(4) . ?
O2 Sb 2.096(4) . ?
O1 S1 1.428(5) . ?
O3 S1 1.430(6) . ?
O4 S1 1.420(5) . ?
P1 C19' 1.718(15) . ?
P1 C23' 1.777(18) . ?
P1 C23 1.792(12) . ?
P1 C19 1.865(10) . ?
C20 C19 1.533(13) . ?
C20 H20A 0.9800 . ?
C20 H20B 0.9800 . ?
C20 H20C 0.9800 . ?
C23 C24 1.544(16) . ?
C23 H23A 0.9900 . ?
C23 H23B 0.9900 . ?
C24 H24A 0.9800 . ?
C24 H24B 0.9800 . ?
C24 H24C 0.9800 . ?
C19 H19A 0.9900 . ?
C19 H19B 0.9900 . ?
C19' C20' 1.518(18) . ?
C19' H19C 0.9900 . ?
C19' H19D 0.9900 . ?
C20' H20D 0.9800 . ?
C20' H20E 0.9800 . ?
C20' H20F 0.9800 . ?
C24' C23' 1.534(19) . ?
C24' H24D 0.9800 . ?
C24' H24E 0.9800 . ?
C24' H24F 0.9800 . ?
C23' H23C 0.9900 . ?
C23' H23D 0.9900 . ?

loop_
_geom_torsion_atom_site_label_1
_geom_torsion_atom_site_label_2
_geom_torsion_atom_site_label_3
_geom_torsion_atom_site_label_4
_geom_torsion
_geom_torsion_site_symmetry_1
_geom_torsion_site_symmetry_2
_geom_torsion_site_symmetry_3
_geom_torsion_site_symmetry_4
_geom_torsion_publ_flag
C6 C1 C2 C3 -5.7(10) . . . . ?
Sb C1 C2 C3 178.0(5) . . . . ?
C6 C1 C2 C7 172.1(7) . . . . ?
Sb C1 C2 C7 -4.2(9) . . . . ?
C1 C2 C3 C4 2.5(11) . . . . ?
C7 C2 C3 C4 -175.5(7) . . . . ?
C2 C3 C4 C5 0.8(11) . . . . ?
C2 C3 C4 C8 179.6(7) . . . . ?
C3 C4 C5 C6 -0.9(11) . . . . ?
C8 C4 C5 C6 -179.7(7) . . . . ?
C4 C5 C6 C1 -2.3(10) . . . . ?
C4 C5 C6 C9 179.1(7) . . . . ?
C2 C1 C6 C5 5.6(10) . . . . ?
Sb C1 C6 C5 -178.3(5) . . . . ?
C2 C1 C6 C9 -175.9(6) . . . . ?
Sb C1 C6 C9 0.2(9) . . . . ?
C15 C10 C11 C12 1.1(10) . . . . ?
Sb C10 C11 C12 -171.7(5) . . . . ?
C15 C10 C11 C17 -178.4(6) . . . . ?
Sb C10 C11 C17 8.8(9) . . . . ?
C10 C11 C12 C13 -1.1(11) . . . . ?
C17 C11 C12 C13 178.4(7) . . . . ?
C11 C12 C13 C14 -0.5(12) . . . . ?
C11 C12 C13 C18 -177.7(7) . . . . ?
C12 C13 C14 C15 2.1(12) . . . . ?
C18 C13 C14 C15 179.3(7) . . . . ?
C13 C14 C15 C10 -2.0(11) . . . . ?
C13 C14 C15 C16 -179.7(7) . . . . ?
C11 C10 C15 C14 0.3(10) . . . . ?
Sb C10 C15 C14 172.6(5) . . . . ?
C11 C10 C15 C16 177.8(7) . . . . ?
Sb C10 C15 C16 -9.9(10) . . . . ?
Sb O2 P1 C19' -91.6(10) . . . . ?
Sb O2 P1 C23' -169.8(11) . . . . ?
Sb O2 P1 C21 48.2(5) . . . . ?
Sb O2 P1 C23 165.7(7) . . . . ?
Sb O2 P1 C19 -63.9(6) . . . . ?
C22 C21 P1 O2 66.3(6) . . . . ?
C22 C21 P1 C19' -149.5(10) . . . . ?
C22 C21 P1 C23' -69.9(12) . . . . ?
C22 C21 P1 C23 -51.1(9) . . . . ?
C22 C21 P1 C19 -179.8(7) . . . . ?
F2 C25 S1 O4 -56.7(10) . . . . ?
F3 C25 S1 O4 61.2(8) . . . . ?
F1 C25 S1 O4 -178.9(8) . . . . ?
F2 C25 S1 O1 63.4(10) . . . . ?
F3 C25 S1 O1 -178.8(7) . . . . ?
F1 C25 S1 O1 -58.8(9) . . . . ?
F2 C25 S1 O3 -177.8(8) . . . . ?
F3 C25 S1 O3 -60.0(8) . . . . ?
F1 C25 S1 O3 60.0(9) . . . . ?
O2 P1 C23 C24 56.5(17) . . . . ?
C21 P1 C23 C24 178.3(14) . . . . ?
C19 P1 C23 C24 -64.5(17) . . . . ?
O2 P1 C19 C20 -176.8(8) . . . . ?
C21 P1 C19 C20 63.8(10) . . . . ?
C23 P1 C19 C20 -55.4(12) . . . . ?
O2 P1 C19' C20' 67(2) . . . . ?
C23' P1 C19' C20' 168(3) . . . . ?
C21 P1 C19' C20' -73(2) . . . . ?
O2 P1 C23' C24' -50(3) . . . . ?
C19' P1 C23' C24' -169(4) . . . . ?
C21 P1 C23' C24' 87(3) . . . . ?
